data_4065190
loop_
_publ_author_name
'Nifant&#x2019;ev, Ilya E.'
'Ivchenko, Pavel V.'
'Bagrov, Vladimir V.'
'Okumura, Yoshikuni'
'Elder, Michael'
'Churakov, Andrei V.'

_publ_section_title
;
 Asymmetricansa-Zirconocenes Containing a
 2-Methyl-4-aryltetrahydroindacene Fragment: Synthesis, Structure, and
 Catalytic Activity in Propylene Polymerization and Copolymerization
;
_journal_issue 21
_journal_name_full Organometallics
_journal_page_first 5744
_journal_paper_doi 10.1021/om200610b
_journal_volume 30
_journal_year 2011
_chemical_formula_moiety 'C47 H54 Cl2 Si Zr'
_chemical_formula_sum 'C47 H54 Cl2 Si Zr'
_chemical_formula_weight 809.11
_chemical_name_systematic
; 
 ? 
;
_space_group_IT_number 2
_symmetry_cell_setting triclinic
_symmetry_space_group_name_Hall '-P 1'
_symmetry_space_group_name_H-M 'P -1'
_atom_sites_solution_hydrogens geom
_atom_sites_solution_primary direct
_atom_sites_solution_secondary difmap
_audit_creation_method SHELXL-97
_cell_angle_alpha 93.428(7)
_cell_angle_beta 105.703(6)
_cell_angle_gamma 102.110(6)
_cell_formula_units_Z 2
_cell_length_a 9.703(3)
_cell_length_b 12.938(5)
_cell_length_c 17.146(6)
_cell_measurement_reflns_used 1215
_cell_measurement_temperature 173(2)
_cell_measurement_theta_max 26.404
_cell_measurement_theta_min 2.227
_cell_volume 2010.4(12)
_computing_structure_refinement 'SHELXL-97 (Sheldrick, 1997)'
_computing_structure_solution 'SHELXS-97 (Sheldrick, 1990)'
_diffrn_ambient_temperature 173(2)
_diffrn_measured_fraction_theta_full 0.980
_diffrn_measured_fraction_theta_max 0.980
_diffrn_measurement_device_type 'Bruker SMART APEX II'
_diffrn_measurement_method \w
_diffrn_radiation_monochromator graphite
_diffrn_radiation_source 'fine-focus sealed tube'
_diffrn_radiation_type MoK\a
_diffrn_radiation_wavelength 0.71073
_diffrn_reflns_av_R_equivalents 0.0731
_diffrn_reflns_av_sigmaI/netI 0.1252
_diffrn_reflns_limit_h_max 11
_diffrn_reflns_limit_h_min -11
_diffrn_reflns_limit_k_max 15
_diffrn_reflns_limit_k_min -15
_diffrn_reflns_limit_l_max 18
_diffrn_reflns_limit_l_min -20
_diffrn_reflns_number 13595
_diffrn_reflns_theta_full 25.05
_diffrn_reflns_theta_max 25.05
_diffrn_reflns_theta_min 2.16
_diffrn_standards_decay_% 0
_diffrn_standards_interval_time 0
_diffrn_standards_number 0
_exptl_absorpt_coefficient_mu 0.469
_exptl_absorpt_correction_T_max 0.9953
_exptl_absorpt_correction_T_min 0.9546
_exptl_absorpt_correction_type multi-scan
_exptl_absorpt_process_details 'SADABS (Bruker, 2004)'
_exptl_crystal_colour yellow
_exptl_crystal_density_diffrn 1.337
_exptl_crystal_density_method 'not measured'
_exptl_crystal_description needle
_exptl_crystal_F_000 848
_exptl_crystal_size_max 0.10
_exptl_crystal_size_mid 0.02
_exptl_crystal_size_min 0.01
_refine_diff_density_max 0.905
_refine_diff_density_min -0.862
_refine_diff_density_rms 0.108
_refine_ls_extinction_method none
_refine_ls_goodness_of_fit_ref 0.924
_refine_ls_hydrogen_treatment constr
_refine_ls_matrix_type full
_refine_ls_number_parameters 471
_refine_ls_number_reflns 6982
_refine_ls_number_restraints 6
_refine_ls_restrained_S_all 0.924
_refine_ls_R_factor_all 0.1070
_refine_ls_R_factor_gt 0.0628
_refine_ls_shift/su_max 0.001
_refine_ls_shift/su_mean 0.000
_refine_ls_structure_factor_coef Fsqd
_refine_ls_weighting_details 'calc w=1/[\s^2^(Fo^2^)+(0.0622P)^2^+0.0000P] where P=(Fo^2^+2Fc^2^)/3'
_refine_ls_weighting_scheme calc
_refine_ls_wR_factor_gt 0.1304
_refine_ls_wR_factor_ref 0.1444
_reflns_number_gt 4498
_reflns_number_total 6982
_reflns_threshold_expression I>2\s(I)
_cod_data_source_file om200610b_si_001.cif
_cod_data_source_block a
_cod_database_code 4065190

loop_
_symmetry_equiv_pos_as_xyz
'x, y, z'
'-x, -y, -z'

loop_
_atom_site_label
_atom_site_type_symbol
_atom_site_fract_x
_atom_site_fract_y
_atom_site_fract_z
_atom_site_U_iso_or_equiv
_atom_site_adp_type
_atom_site_occupancy
_atom_site_symmetry_multiplicity
_atom_site_calc_flag
_atom_site_refinement_flags
Zr1 Zr 0.71887(6) 0.66881(4) 0.28814(3) 0.02019(16) Uani 1 1 d .
Cl1 Cl 0.46860(14) 0.66711(11) 0.28641(8) 0.0294(3) Uani 1 1 d .
Cl2 Cl 0.80577(16) 0.85957(10) 0.30050(9) 0.0338(4) Uani 1 1 d .
Si1 Si 0.90910(17) 0.48563(12) 0.27897(10) 0.0285(4) Uani 1 1 d .
C1 C 0.7317(6) 0.6269(4) 0.4365(3) 0.0227(12) Uani 1 1 d .
H1 H 0.6532 0.6328 0.4584 0.027 Uiso 1 1 calc R
C2 C 0.7406(6) 0.5363(4) 0.3904(3) 0.0238(12) Uani 1 1 d .
C3 C 0.8722(6) 0.5585(4) 0.3650(3) 0.0254(12) Uani 1 1 d .
C4 C 0.9482(6) 0.6686(4) 0.4008(3) 0.0231(12) Uani 1 1 d .
C5 C 1.0846(6) 0.7344(4) 0.4005(3) 0.0264(13) Uani 1 1 d .
H5 H 1.1426 0.7105 0.3698 0.032 Uiso 1 1 calc R
C6 C 1.1309(6) 0.8326(4) 0.4450(3) 0.0295(13) Uani 1 1 d .
H6 H 1.2218 0.8775 0.4448 0.035 Uiso 1 1 calc R
C7 C 1.0464(6) 0.8690(4) 0.4914(3) 0.0271(13) Uani 1 1 d .
H7 H 1.0855 0.9361 0.5242 0.032 Uiso 1 1 calc R
C8 C 0.9129(6) 0.8125(4) 0.4910(3) 0.0236(12) Uani 1 1 d .
C9 C 0.8604(6) 0.7082(4) 0.4446(3) 0.0212(12) Uani 1 1 d .
C10 C 0.8243(6) 0.8508(4) 0.5397(3) 0.0243(12) Uani 1 1 d .
C11 C 0.6765(6) 0.8467(4) 0.5070(3) 0.0296(13) Uani 1 1 d .
H11 H 0.6298 0.8193 0.4512 0.036 Uiso 1 1 calc R
C12 C 0.5944(6) 0.8816(4) 0.5532(3) 0.0248(12) Uani 1 1 d .
H12 H 0.4932 0.8787 0.5285 0.030 Uiso 1 1 calc R
C13 C 0.6584(6) 0.9212(4) 0.6358(3) 0.0243(12) Uani 1 1 d .
C14 C 0.8069(6) 0.9281(4) 0.6673(3) 0.0343(14) Uani 1 1 d .
H14 H 0.8539 0.9574 0.7227 0.041 Uiso 1 1 calc R
C15 C 0.8907(6) 0.8939(4) 0.6215(3) 0.0317(14) Uani 1 1 d .
H15 H 0.9929 0.8998 0.6457 0.038 Uiso 1 1 calc R
C16 C 0.6394(6) 0.4278(4) 0.3846(3) 0.0267(13) Uani 1 1 d .
H16A H 0.6401 0.3841 0.3346 0.032 Uiso 1 1 calc R
C17 C 0.4819(6) 0.4277(4) 0.3779(4) 0.0377(15) Uani 1 1 d .
H17A H 0.4386 0.4560 0.3275 0.057 Uiso 1 1 calc R
H17B H 0.4777 0.4724 0.4250 0.057 Uiso 1 1 calc R
H17C H 0.4265 0.3547 0.3767 0.057 Uiso 1 1 calc R
C18 C 0.7076(7) 0.3756(5) 0.4582(4) 0.0506(18) Uani 1 1 d .
H18A H 0.8069 0.3706 0.4580 0.076 Uiso 1 1 calc R
H18B H 0.6465 0.3041 0.4555 0.076 Uiso 1 1 calc R
H18C H 0.7132 0.4187 0.5085 0.076 Uiso 1 1 calc R
C19 C 0.5702(6) 0.9559(4) 0.6892(3) 0.0308(13) Uani 1 1 d .
C20 C 0.4077(6) 0.9392(5) 0.6455(4) 0.0412(16) Uani 1 1 d .
H20A H 0.3952 0.9799 0.5987 0.062 Uiso 1 1 calc R
H20B H 0.3577 0.9635 0.6831 0.062 Uiso 1 1 calc R
H20C H 0.3651 0.8633 0.6263 0.062 Uiso 1 1 calc R
C21 C 0.5828(8) 0.8909(6) 0.7615(4) 0.058(2) Uani 1 1 d .
H21A H 0.5409 0.8152 0.7412 0.087 Uiso 1 1 calc R
H21B H 0.5289 0.9146 0.7971 0.087 Uiso 1 1 calc R
H21C H 0.6867 0.9013 0.7923 0.087 Uiso 1 1 calc R
C22 C 0.6314(8) 1.0746(5) 0.7211(4) 0.061(2) Uani 1 1 d U
H22A H 0.6177 1.1166 0.6751 0.091 Uiso 1 1 calc R
H22B H 0.7366 1.0874 0.7500 0.091 Uiso 1 1 calc R
H22C H 0.5789 1.0955 0.7586 0.091 Uiso 1 1 calc R
C23 C 0.8491(7) 0.3377(4) 0.2681(4) 0.0432(16) Uani 1 1 d .
H23A H 0.9089 0.3110 0.3146 0.065 Uiso 1 1 calc R
H23B H 0.8615 0.3074 0.2173 0.065 Uiso 1 1 calc R
H23C H 0.7451 0.3169 0.2665 0.065 Uiso 1 1 calc R
C24 C 1.1064(6) 0.5106(5) 0.2847(4) 0.0430(16) Uani 1 1 d .
H24A H 1.1444 0.5865 0.2826 0.065 Uiso 1 1 calc R
H24B H 1.1184 0.4684 0.2386 0.065 Uiso 1 1 calc R
H24C H 1.1612 0.4901 0.3360 0.065 Uiso 1 1 calc R
C31 C 0.7098(5) 0.6900(4) 0.1384(3) 0.0228(12) Uani 1 1 d .
H31 H 0.7091 0.7580 0.1203 0.027 Uiso 1 1 calc R
C32 C 0.8365(6) 0.6540(4) 0.1763(3) 0.0264(13) Uani 1 1 d .
C33 C 0.7957(6) 0.5500(4) 0.1984(3) 0.0242(12) Uani 1 1 d .
C34 C 0.6353(6) 0.5214(4) 0.1699(3) 0.0232(12) Uani 1 1 d .
C35 C 0.5283(6) 0.4284(4) 0.1729(3) 0.0261(13) Uani 1 1 d .
H35 H 0.5575 0.3713 0.2002 0.031 Uiso 1 1 calc R
C36 C 0.3854(6) 0.4233(4) 0.1362(3) 0.0227(12) Uani 1 1 d .
C37 C 0.2542(6) 0.3317(4) 0.1266(4) 0.0338(14) Uani 1 1 d .
H37A H 0.2243 0.3288 0.1774 0.041 Uiso 1 1 calc R
H37B H 0.2761 0.2630 0.1122 0.041 Uiso 1 1 calc R
C38 C 0.1353(6) 0.3568(4) 0.0576(4) 0.0418(16) Uani 1 1 d .
H38A H 0.0370 0.3315 0.0657 0.050 Uiso 1 1 calc R
H38B H 0.1349 0.3221 0.0045 0.050 Uiso 1 1 calc R
C39 C 0.1727(6) 0.4773(4) 0.0601(4) 0.0336(14) Uani 1 1 d .
H39A H 0.1448 0.4984 0.0044 0.040 Uiso 1 1 calc R
H39B H 0.1220 0.5107 0.0939 0.040 Uiso 1 1 calc R
C40 C 0.3358(6) 0.5083(4) 0.0974(3) 0.0255(13) Uani 1 1 d .
C41 C 0.4316(6) 0.6016(4) 0.0944(3) 0.0216(12) Uani 1 1 d .
C42 C 0.5835(6) 0.6075(4) 0.1317(3) 0.0212(12) Uani 1 1 d .
C43 C 0.3822(5) 0.6907(4) 0.0548(3) 0.0224(12) Uani 1 1 d .
C44 C 0.4196(7) 0.7236(4) -0.0131(3) 0.0336(14) Uani 1 1 d .
H44 H 0.4821 0.6895 -0.0340 0.040 Uiso 1 1 calc R
C45 C 0.3689(7) 0.8048(4) -0.0519(3) 0.0364(15) Uani 1 1 d .
H45 H 0.3976 0.8250 -0.0986 0.044 Uiso 1 1 calc R
C46 C 0.2768(6) 0.8577(4) -0.0243(3) 0.0279(13) Uani 1 1 d .
C47 C 0.2426(6) 0.8260(4) 0.0447(3) 0.0323(14) Uani 1 1 d .
H47 H 0.1825 0.8615 0.0665 0.039 Uiso 1 1 calc R
C48 C 0.2923(6) 0.7440(4) 0.0836(3) 0.0321(14) Uani 1 1 d .
H48 H 0.2644 0.7242 0.1306 0.039 Uiso 1 1 calc R
C49 C 0.2185(6) 0.9464(4) -0.0665(3) 0.0310(13) Uani 1 1 d .
C50 C 0.0547(7) 0.9045(5) -0.1111(4) 0.0531(19) Uani 1 1 d .
H50A H 0.0417 0.8442 -0.1520 0.080 Uiso 1 1 calc R
H50B H 0.0158 0.9613 -0.1383 0.080 Uiso 1 1 calc R
H50C H 0.0015 0.8812 -0.0718 0.080 Uiso 1 1 calc R
C51 C 0.2355(8) 1.0415(5) -0.0044(4) 0.0476(17) Uani 1 1 d .
H51A H 0.3398 1.0684 0.0258 0.071 Uiso 1 1 calc R
H51B H 0.1793 1.0190 0.0338 0.071 Uiso 1 1 calc R
H51C H 0.1984 1.0979 -0.0330 0.071 Uiso 1 1 calc R
C52 C 0.2991(8) 0.9872(5) -0.1270(4) 0.0546(19) Uani 1 1 d .
H52A H 0.4037 1.0160 -0.0983 0.082 Uiso 1 1 calc R
H52B H 0.2570 1.0434 -0.1532 0.082 Uiso 1 1 calc R
H52C H 0.2886 0.9285 -0.1687 0.082 Uiso 1 1 calc R
C53 C 0.9900(6) 0.7197(5) 0.1855(4) 0.0397(15) Uani 1 1 d .
H53A H 1.0415 0.6788 0.1580 0.060 Uiso 1 1 calc R
H53B H 1.0445 0.7372 0.2436 0.060 Uiso 1 1 calc R
H53C H 0.9835 0.7856 0.1608 0.060 Uiso 1 1 calc R

loop_
_atom_site_aniso_label
_atom_site_aniso_U_11
_atom_site_aniso_U_22
_atom_site_aniso_U_33
_atom_site_aniso_U_23
_atom_site_aniso_U_13
_atom_site_aniso_U_12
Zr1 0.0215(3) 0.0178(3) 0.0202(3) -0.0002(2) 0.0042(2) 0.0054(2)
Cl1 0.0248(7) 0.0357(8) 0.0287(8) 0.0008(6) 0.0074(6) 0.0104(6)
Cl2 0.0418(9) 0.0216(7) 0.0314(8) 0.0031(6) 0.0021(7) 0.0043(6)
Si1 0.0262(9) 0.0289(8) 0.0297(9) -0.0053(7) 0.0050(7) 0.0113(7)
C1 0.033(3) 0.018(3) 0.019(3) 0.002(2) 0.009(2) 0.007(2)
C2 0.026(3) 0.021(3) 0.023(3) -0.001(2) 0.006(2) 0.007(2)
C3 0.028(3) 0.015(3) 0.030(3) -0.003(2) 0.004(2) 0.007(2)
C4 0.028(3) 0.020(3) 0.018(3) -0.001(2) 0.004(2) 0.005(2)
C5 0.027(3) 0.029(3) 0.021(3) 0.003(2) 0.003(2) 0.006(2)
C6 0.022(3) 0.032(3) 0.031(3) 0.004(3) 0.003(2) 0.006(3)
C7 0.030(3) 0.023(3) 0.023(3) -0.002(2) 0.001(2) 0.005(2)
C8 0.028(3) 0.022(3) 0.016(3) 0.001(2) -0.002(2) 0.006(2)
C9 0.029(3) 0.023(3) 0.011(3) 0.002(2) 0.002(2) 0.008(2)
C10 0.030(3) 0.017(3) 0.024(3) 0.000(2) 0.004(2) 0.005(2)
C11 0.034(3) 0.030(3) 0.020(3) -0.001(2) 0.004(3) 0.004(3)
C12 0.026(3) 0.026(3) 0.020(3) 0.001(2) 0.002(2) 0.008(2)
C13 0.030(3) 0.015(3) 0.025(3) -0.001(2) 0.006(2) 0.003(2)
C14 0.036(4) 0.037(3) 0.026(3) -0.006(3) 0.004(3) 0.008(3)
C15 0.031(3) 0.032(3) 0.026(3) -0.008(3) 0.003(3) 0.002(3)
C16 0.033(3) 0.018(3) 0.027(3) 0.004(2) 0.006(3) 0.006(2)
C17 0.043(4) 0.025(3) 0.044(4) -0.001(3) 0.014(3) 0.003(3)
C18 0.056(4) 0.029(3) 0.057(5) 0.014(3) 0.004(4) 0.002(3)
C19 0.038(3) 0.028(3) 0.028(3) 0.001(2) 0.010(3) 0.011(3)
C20 0.045(4) 0.048(4) 0.037(4) -0.001(3) 0.017(3) 0.018(3)
C21 0.063(5) 0.081(5) 0.045(5) 0.015(4) 0.028(4) 0.031(4)
C22 0.068(5) 0.041(4) 0.067(5) -0.025(3) 0.024(4) 0.005(3)
C23 0.046(4) 0.035(4) 0.048(4) -0.002(3) 0.005(3) 0.023(3)
C24 0.040(4) 0.046(4) 0.043(4) -0.011(3) 0.010(3) 0.015(3)
C31 0.030(3) 0.022(3) 0.016(3) 0.002(2) 0.007(2) 0.005(2)
C32 0.026(3) 0.038(3) 0.015(3) 0.001(2) 0.006(2) 0.009(3)
C33 0.027(3) 0.021(3) 0.023(3) -0.007(2) 0.009(2) 0.005(2)
C34 0.030(3) 0.026(3) 0.014(3) -0.003(2) 0.002(2) 0.014(2)
C35 0.038(3) 0.021(3) 0.021(3) 0.001(2) 0.007(3) 0.014(3)
C36 0.030(3) 0.023(3) 0.014(3) -0.003(2) 0.004(2) 0.008(2)
C37 0.031(3) 0.031(3) 0.034(4) -0.002(3) 0.005(3) 0.005(3)
C38 0.030(3) 0.029(3) 0.051(4) 0.000(3) -0.003(3) -0.004(3)
C39 0.026(3) 0.038(3) 0.033(4) 0.006(3) 0.001(3) 0.009(3)
C40 0.025(3) 0.033(3) 0.015(3) -0.008(2) 0.006(2) 0.004(3)
C41 0.024(3) 0.026(3) 0.012(3) -0.004(2) -0.001(2) 0.009(2)
C42 0.030(3) 0.023(3) 0.012(3) -0.003(2) 0.005(2) 0.011(2)
C43 0.023(3) 0.022(3) 0.017(3) -0.003(2) 0.001(2) 0.002(2)
C44 0.048(4) 0.035(3) 0.025(3) 0.004(3) 0.012(3) 0.022(3)
C45 0.056(4) 0.042(4) 0.016(3) 0.003(3) 0.014(3) 0.018(3)
C46 0.031(3) 0.028(3) 0.026(3) 0.000(2) 0.010(3) 0.006(2)
C47 0.037(3) 0.035(3) 0.029(4) 0.003(3) 0.013(3) 0.015(3)
C48 0.039(3) 0.038(3) 0.027(3) 0.013(3) 0.016(3) 0.015(3)
C49 0.040(4) 0.031(3) 0.024(3) 0.006(2) 0.008(3) 0.014(3)
C50 0.051(4) 0.043(4) 0.055(5) 0.006(3) -0.009(3) 0.021(3)
C51 0.070(5) 0.033(4) 0.042(4) 0.004(3) 0.015(4) 0.019(3)
C52 0.089(6) 0.045(4) 0.053(5) 0.025(3) 0.040(4) 0.035(4)
C53 0.037(4) 0.050(4) 0.034(4) 0.005(3) 0.014(3) 0.006(3)

loop_
_atom_type_symbol
_atom_type_description
_atom_type_scat_dispersion_real
_atom_type_scat_dispersion_imag
_atom_type_scat_source
C C 0.0033 0.0016 'International Tables Vol C Tables 4.2.6.8 and 6.1.1.4'
H H 0.0000 0.0000 'International Tables Vol C Tables 4.2.6.8 and 6.1.1.4'
Si Si 0.0817 0.0704 'International Tables Vol C Tables 4.2.6.8 and 6.1.1.4'
Cl Cl 0.1484 0.1585 'International Tables Vol C Tables 4.2.6.8 and 6.1.1.4'
Zr Zr -2.9673 0.5597 'International Tables Vol C Tables 4.2.6.8 and 6.1.1.4'

loop_
_geom_angle_atom_site_label_1
_geom_angle_atom_site_label_2
_geom_angle_atom_site_label_3
_geom_angle
Cl2 Zr1 Cl1 96.86(5)
Cl2 Zr1 C3 121.18(12)
Cl1 Zr1 C3 125.69(13)
Cl2 Zr1 C33 120.78(13)
Cl1 Zr1 C33 126.14(12)
C3 Zr1 C33 67.54(17)
Cl2 Zr1 C32 88.24(13)
Cl1 Zr1 C32 132.21(13)
C3 Zr1 C32 89.41(18)
C33 Zr1 C32 33.30(17)
Cl2 Zr1 C4 87.41(12)
Cl1 Zr1 C4 133.10(12)
C3 Zr1 C4 34.30(15)
C33 Zr1 C4 88.87(17)
C32 Zr1 C4 94.47(17)
Cl2 Zr1 C2 132.82(12)
Cl1 Zr1 C2 92.31(12)
C3 Zr1 C2 33.50(17)
C33 Zr1 C2 88.48(17)
C32 Zr1 C2 118.23(17)
C4 Zr1 C2 54.53(16)
Cl2 Zr1 C34 133.89(13)
Cl1 Zr1 C34 92.33(12)
C3 Zr1 C34 87.43(16)
C33 Zr1 C34 33.85(16)
C32 Zr1 C34 54.06(17)
C4 Zr1 C34 117.64(16)
C2 Zr1 C34 91.54(16)
Cl2 Zr1 C31 80.54(12)
Cl1 Zr1 C31 101.74(12)
C3 Zr1 C31 120.26(17)
C33 Zr1 C31 54.88(17)
C32 Zr1 C31 32.26(16)
C4 Zr1 C31 124.94(16)
C2 Zr1 C31 142.16(16)
C34 Zr1 C31 53.36(16)
Cl2 Zr1 C1 104.91(11)
Cl1 Zr1 C1 80.55(12)
C3 Zr1 C1 54.67(17)
C33 Zr1 C1 119.20(17)
C32 Zr1 C1 143.66(17)
C4 Zr1 C1 53.53(16)
C2 Zr1 C1 31.73(15)
C34 Zr1 C1 121.17(16)
C31 Zr1 C1 173.89(15)
Cl2 Zr1 C9 80.08(11)
Cl1 Zr1 C9 102.56(12)
C3 Zr1 C9 54.79(16)
C33 Zr1 C9 119.60(17)
C32 Zr1 C9 125.05(17)
C4 Zr1 C9 32.14(15)
C2 Zr1 C9 52.77(15)
C34 Zr1 C9 141.23(16)
C31 Zr1 C9 150.44(16)
C1 Zr1 C9 31.53(15)
Cl2 Zr1 C42 105.70(11)
Cl1 Zr1 C42 80.07(11)
C3 Zr1 C42 118.78(16)
C33 Zr1 C42 54.92(16)
C32 Zr1 C42 53.10(16)
C4 Zr1 C42 143.42(16)
C2 Zr1 C42 121.47(16)
C34 Zr1 C42 32.22(15)
C31 Zr1 C42 31.56(15)
C1 Zr1 C42 145.35(15)
C9 Zr1 C42 173.44(15)
C24 Si1 C3 113.7(2)
C24 Si1 C23 103.7(3)
C3 Si1 C23 115.8(3)
C24 Si1 C33 115.1(3)
C3 Si1 C33 94.4(2)
C23 Si1 C33 114.7(3)
C2 C1 C9 108.2(4)
C2 C1 Zr1 70.8(3)
C9 C1 Zr1 74.9(3)
C2 C1 H1 125.9
C9 C1 H1 125.9
Zr1 C1 H1 120.1
C1 C2 C3 110.1(4)
C1 C2 C16 122.4(5)
C3 C2 C16 126.5(4)
C1 C2 Zr1 77.5(3)
C3 C2 Zr1 70.7(3)
C16 C2 Zr1 127.7(3)
C2 C3 C4 105.3(4)
C2 C3 Si1 127.2(4)
C4 C3 Si1 124.6(4)
C2 C3 Zr1 75.8(3)
C4 C3 Zr1 75.2(3)
Si1 C3 Zr1 99.5(2)
C5 C4 C9 119.4(4)
C5 C4 C3 132.6(5)
C9 C4 C3 108.0(4)
C5 C4 Zr1 119.3(4)
C9 C4 Zr1 78.0(3)
C3 C4 Zr1 70.5(3)
C6 C5 C4 118.8(5)
C6 C5 H5 120.6
C4 C5 H5 120.6
C5 C6 C7 121.3(5)
C5 C6 H6 119.3
C7 C6 H6 119.3
C8 C7 C6 122.7(5)
C8 C7 H7 118.7
C6 C7 H7 118.7
C7 C8 C9 117.4(5)
C7 C8 C10 122.6(4)
C9 C8 C10 119.8(4)
C1 C9 C4 108.4(4)
C1 C9 C8 131.3(5)
C4 C9 C8 120.2(5)
C1 C9 Zr1 73.6(3)
C4 C9 Zr1 69.9(3)
C8 C9 Zr1 125.0(3)
C11 C10 C15 117.7(5)
C11 C10 C8 122.2(5)
C15 C10 C8 120.1(5)
C10 C11 C12 121.8(5)
C10 C11 H11 119.1
C12 C11 H11 119.1
C11 C12 C13 120.9(5)
C11 C12 H12 119.5
C13 C12 H12 119.5
C14 C13 C12 117.0(5)
C14 C13 C19 120.7(5)
C12 C13 C19 122.3(5)
C13 C14 C15 122.7(5)
C13 C14 H14 118.7
C15 C14 H14 118.7
C14 C15 C10 119.9(5)
C14 C15 H15 120.0
C10 C15 H15 120.0
C17 C16 C2 115.6(4)
C17 C16 C18 111.4(5)
C2 C16 C18 107.2(4)
C17 C16 H16A 107.5
C2 C16 H16A 107.5
C18 C16 H16A 107.5
C16 C17 H17A 109.5
C16 C17 H17B 109.5
H17A C17 H17B 109.5
C16 C17 H17C 109.5
H17A C17 H17C 109.5
H17B C17 H17C 109.5
C16 C18 H18A 109.5
C16 C18 H18B 109.5
H18A C18 H18B 109.5
C16 C18 H18C 109.5
H18A C18 H18C 109.5
H18B C18 H18C 109.5
C20 C19 C13 113.7(5)
C20 C19 C21 107.1(5)
C13 C19 C21 109.1(5)
C20 C19 C22 107.9(5)
C13 C19 C22 109.7(5)
C21 C19 C22 109.4(5)
C19 C20 H20A 109.5
C19 C20 H20B 109.5
H20A C20 H20B 109.5
C19 C20 H20C 109.5
H20A C20 H20C 109.5
H20B C20 H20C 109.5
C19 C21 H21A 109.5
C19 C21 H21B 109.5
H21A C21 H21B 109.5
C19 C21 H21C 109.5
H21A C21 H21C 109.5
H21B C21 H21C 109.5
C19 C22 H22A 109.5
C19 C22 H22B 109.5
H22A C22 H22B 109.5
C19 C22 H22C 109.5
H22A C22 H22C 109.5
H22B C22 H22C 109.5
Si1 C23 H23A 109.5
Si1 C23 H23B 109.5
H23A C23 H23B 109.5
Si1 C23 H23C 109.5
H23A C23 H23C 109.5
H23B C23 H23C 109.5
Si1 C24 H24A 109.5
Si1 C24 H24B 109.5
H24A C24 H24B 109.5
Si1 C24 H24C 109.5
H24A C24 H24C 109.5
H24B C24 H24C 109.5
C32 C31 C42 108.5(5)
C32 C31 Zr1 70.8(3)
C42 C31 Zr1 76.5(3)
C32 C31 H31 125.8
C42 C31 H31 125.8
Zr1 C31 H31 118.8
C31 C32 C33 110.4(4)
C31 C32 C53 121.6(5)
C33 C32 C53 127.9(5)
C31 C32 Zr1 77.0(3)
C33 C32 Zr1 72.3(3)
C53 C32 Zr1 120.5(3)
C32 C33 C34 105.0(5)
C32 C33 Si1 127.2(4)
C34 C33 Si1 124.1(4)
C32 C33 Zr1 74.4(3)
C34 C33 Zr1 75.3(3)
Si1 C33 Zr1 98.5(2)
C35 C34 C42 118.0(5)
C35 C34 C33 132.8(5)
C42 C34 C33 109.2(5)
C35 C34 Zr1 118.3(3)
C42 C34 Zr1 77.9(3)
C33 C34 Zr1 70.8(3)
C36 C35 C34 118.6(5)
C36 C35 H35 120.7
C34 C35 H35 120.7
C35 C36 C40 122.8(5)
C35 C36 C37 128.4(5)
C40 C36 C37 108.8(5)
C36 C37 C38 103.7(5)
C36 C37 H37A 111.0
C38 C37 H37A 111.0
C36 C37 H37B 111.0
C38 C37 H37B 111.0
H37A C37 H37B 109.0
C37 C38 C39 105.8(4)
C37 C38 H38A 110.6
C39 C38 H38A 110.6
C37 C38 H38B 110.6
C39 C38 H38B 110.6
H38A C38 H38B 108.7
C40 C39 C38 103.7(5)
C40 C39 H39A 111.0
C38 C39 H39A 111.0
C40 C39 H39B 111.0
C38 C39 H39B 111.0
H39A C39 H39B 109.0
C41 C40 C36 122.0(5)
C41 C40 C39 127.8(5)
C36 C40 C39 110.1(5)
C40 C41 C42 115.9(5)
C40 C41 C43 122.8(5)
C42 C41 C43 121.3(5)
C31 C42 C41 130.5(5)
C31 C42 C34 106.9(4)
C41 C42 C34 122.6(5)
C31 C42 Zr1 72.0(3)
C41 C42 Zr1 124.2(3)
C34 C42 Zr1 69.9(3)
C44 C43 C48 116.8(5)
C44 C43 C41 122.0(5)
C48 C43 C41 121.2(5)
C43 C44 C45 122.0(5)
C43 C44 H44 119.0
C45 C44 H44 119.0
C44 C45 C46 121.7(5)
C44 C45 H45 119.2
C46 C45 H45 119.2
C47 C46 C45 116.0(5)
C47 C46 C49 121.4(5)
C45 C46 C49 122.6(5)
C46 C47 C48 122.6(5)
C46 C47 H47 118.7
C48 C47 H47 118.7
C43 C48 C47 120.9(5)
C43 C48 H48 119.6
C47 C48 H48 119.6
C52 C49 C46 112.3(5)
C52 C49 C51 107.2(5)
C46 C49 C51 110.9(5)
C52 C49 C50 109.3(5)
C46 C49 C50 108.8(5)
C51 C49 C50 108.3(5)
C49 C50 H50A 109.5
C49 C50 H50B 109.5
H50A C50 H50B 109.5
C49 C50 H50C 109.5
H50A C50 H50C 109.5
H50B C50 H50C 109.5
C49 C51 H51A 109.5
C49 C51 H51B 109.5
H51A C51 H51B 109.5
C49 C51 H51C 109.5
H51A C51 H51C 109.5
H51B C51 H51C 109.5
C49 C52 H52A 109.5
C49 C52 H52B 109.5
H52A C52 H52B 109.5
C49 C52 H52C 109.5
H52A C52 H52C 109.5
H52B C52 H52C 109.5
C32 C53 H53A 109.5
C32 C53 H53B 109.5
H53A C53 H53B 109.5
C32 C53 H53C 109.5
H53A C53 H53C 109.5
H53B C53 H53C 109.5

loop_
_geom_bond_atom_site_label_1
_geom_bond_atom_site_label_2
_geom_bond_distance
Zr1 Cl2 2.4113(16)
Zr1 Cl1 2.4159(16)
Zr1 C3 2.457(5)
Zr1 C33 2.471(5)
Zr1 C32 2.499(5)
Zr1 C4 2.521(5)
Zr1 C2 2.523(5)
Zr1 C34 2.531(5)
Zr1 C31 2.578(5)
Zr1 C1 2.608(5)
Zr1 C9 2.626(5)
Zr1 C42 2.636(5)
Si1 C24 1.848(6)
Si1 C3 1.858(5)
Si1 C23 1.862(6)
Si1 C33 1.875(6)
C1 C2 1.405(7)
C1 C9 1.422(7)
C1 H1 0.9500
C2 C3 1.437(7)
C2 C16 1.516(7)
C3 C4 1.469(7)
C4 C5 1.417(7)
C4 C9 1.428(7)
C5 C6 1.362(7)
C5 H5 0.9500
C6 C7 1.413(7)
C6 H6 0.9500
C7 C8 1.345(7)
C7 H7 0.9500
C8 C9 1.440(7)
C8 C10 1.484(7)
C10 C11 1.380(7)
C10 C15 1.401(7)
C11 C12 1.385(7)
C11 H11 0.9500
C12 C13 1.399(7)
C12 H12 0.9500
C13 C14 1.377(8)
C13 C19 1.520(7)
C14 C15 1.388(7)
C14 H14 0.9500
C15 H15 0.9500
C16 C17 1.501(7)
C16 C18 1.525(8)
C16 H16A 1.0000
C17 H17A 0.9800
C17 H17B 0.9800
C17 H17C 0.9800
C18 H18A 0.9800
C18 H18B 0.9800
C18 H18C 0.9800
C19 C20 1.514(8)
C19 C21 1.530(9)
C19 C22 1.533(8)
C20 H20A 0.9800
C20 H20B 0.9800
C20 H20C 0.9800
C21 H21A 0.9800
C21 H21B 0.9800
C21 H21C 0.9800
C22 H22A 0.9800
C22 H22B 0.9800
C22 H22C 0.9800
C23 H23A 0.9800
C23 H23B 0.9800
C23 H23C 0.9800
C24 H24A 0.9800
C24 H24B 0.9800
C24 H24C 0.9800
C31 C32 1.413(7)
C31 C42 1.419(7)
C31 H31 0.9500
C32 C33 1.424(7)
C32 C53 1.514(7)
C33 C34 1.457(7)
C34 C35 1.428(7)
C34 C42 1.437(7)
C35 C36 1.344(7)
C35 H35 0.9500
C36 C40 1.421(7)
C36 C37 1.511(7)
C37 C38 1.516(8)
C37 H37A 0.9900
C37 H37B 0.9900
C38 C39 1.520(8)
C38 H38A 0.9900
C38 H38B 0.9900
C39 C40 1.493(7)
C39 H39A 0.9900
C39 H39B 0.9900
C40 C41 1.374(7)
C41 C42 1.423(7)
C41 C43 1.473(7)
C43 C44 1.376(7)
C43 C48 1.387(7)
C44 C45 1.383(8)
C44 H44 0.9500
C45 C46 1.391(7)
C45 H45 0.9500
C46 C47 1.375(7)
C46 C49 1.521(8)
C47 C48 1.388(8)
C47 H47 0.9500
C48 H48 0.9500
C49 C52 1.516(8)
C49 C51 1.528(7)
C49 C50 1.528(8)
C50 H50A 0.9800
C50 H50B 0.9800
C50 H50C 0.9800
C51 H51A 0.9800
C51 H51B 0.9800
C51 H51C 0.9800
C52 H52A 0.9800
C52 H52B 0.9800
C52 H52C 0.9800
C53 H53A 0.9800
C53 H53B 0.9800
C53 H53C 0.9800
